data_7033733
loop_
_publ_author_name
'Yao, Ru-Xin'
'Hailili, Reshalaiti'
'Cui, Xin'
'Wang, Li'
'Zhang, Xian-Ming'

_publ_section_title
;
 A perfectly aligned 63 helical tubular cuprous bromide single crystal for
 selective photo-catalysis, luminescence and sensing of nitro-explosives.
;
_journal_issue 7
_journal_name_full 'Dalton transactions (Cambridge, England : 2003)'
_journal_page_first 3410
_journal_page_last 3416
_journal_paper_doi 10.1039/c4dt03657c
_journal_volume 44
_journal_year 2015
_chemical_formula_moiety '0.5(Br48 Cu30), C8 H17.94 N2, 1(Br)'
_chemical_formula_sum 'C8 H18 Br25 Cu15 N2'
_chemical_formula_weight 3093.09
_chemical_name_systematic '[(Me2DABCO)5(Cu15Br24)Br]'
_space_group_crystal_system hexagonal
_space_group_IT_number 176
_space_group_name_Hall '-P 6c'
_space_group_name_H-M_alt 'P 63/m'
_symmetry_space_group_name_Hall '-P 6c'
_symmetry_space_group_name_H-M 'P 63/m'
_atom_sites_solution_hydrogens difmap
_atom_sites_solution_primary direct
_audit_creation_date 2014-12-19
_audit_creation_method
;
Olex2 1.2
(compiled 2014.11.28 svn.r3106 for OlexSys, GUI svn.r4959)
;
_audit_update_record
;
2014-12-23 deposited with the CCDC.
2015-01-07 downloaded from the CCDC.
;
_cell_angle_alpha 90
_cell_angle_beta 90
_cell_angle_gamma 120
_cell_formula_units_Z 2
_cell_length_a 18.2711(8)
_cell_length_b 18.2711(8)
_cell_length_c 13.4431(12)
_cell_measurement_reflns_used 1797
_cell_measurement_temperature 298(2)
_cell_measurement_theta_max 27.351
_cell_measurement_theta_min 2.229
_cell_volume 3886.5(4)
_computing_cell_refinement 'SMART (Bruker, 2001)'
_computing_data_collection 'SMART (Bruker, 2001)'
_computing_data_reduction 'SMART (Bruker, 2001)'
_computing_molecular_graphics 'Olex2 (Dolomanov et al., 2009)'
_computing_publication_material 'Olex2 (Dolomanov et al., 2009)'
_computing_structure_refinement 'ShelXL (Sheldrick, 2008)'
_computing_structure_solution 'SIR2004 (Burla et al., 2007)'
_diffrn_ambient_temperature 298(2)
_diffrn_measured_fraction_theta_full 1.000
_diffrn_measured_fraction_theta_max 0.966
_diffrn_measurement_device_type 'Bruker APEX area-detector diffractometer'
_diffrn_measurement_method '\f and \w scan'
_diffrn_radiation_type MoK\a
_diffrn_radiation_wavelength 0.71073
_diffrn_reflns_av_R_equivalents 0.0851
_diffrn_reflns_av_unetI/netI 0.0964
_diffrn_reflns_Laue_measured_fraction_full 1.000
_diffrn_reflns_Laue_measured_fraction_max 0.966
_diffrn_reflns_limit_h_max 24
_diffrn_reflns_limit_h_min -19
_diffrn_reflns_limit_k_max 23
_diffrn_reflns_limit_k_min -23
_diffrn_reflns_limit_l_max 18
_diffrn_reflns_limit_l_min -15
_diffrn_reflns_number 25374
_diffrn_reflns_point_group_measured_fraction_full 1.000
_diffrn_reflns_point_group_measured_fraction_max 0.966
_diffrn_reflns_theta_full 25.242
_diffrn_reflns_theta_max 28.57
_diffrn_reflns_theta_min 1.29
_exptl_absorpt_coefficient_mu 16.871
_exptl_absorpt_correction_T_max 0.1334
_exptl_absorpt_correction_T_min 0.0746
_exptl_absorpt_correction_type multi-scan
_exptl_absorpt_process_details
;
SADABS v.2.10 (Bruker,2003) was used for absorption correction.
R(int) was 0.1104 before and 0.0851 after correction. The Ratio of minimum to maximum transmission is 0.5592.
The \l/2 correction factor is 0.0015.
;
_exptl_crystal_colour colourless
_exptl_crystal_density_diffrn 2.643
_exptl_crystal_density_method 'not measured'
_exptl_crystal_description column
_exptl_crystal_F_000 2780
_exptl_crystal_preparation Luminescent
_exptl_crystal_size_max 0.32
_exptl_crystal_size_mid 0.24
_exptl_crystal_size_min 0.2
_platon_squeeze_details
;
;
_refine_diff_density_max 1.650
_refine_diff_density_min -2.071
_refine_diff_density_rms 0.183
_refine_ls_extinction_method none
_refine_ls_goodness_of_fit_ref 1.014
_refine_ls_hydrogen_treatment noref
_refine_ls_matrix_type full
_refine_ls_number_parameters 81
_refine_ls_number_reflns 3341
_refine_ls_number_restraints 0
_refine_ls_restrained_S_all 1.014
_refine_ls_R_factor_all 0.1273
_refine_ls_R_factor_gt 0.0671
_refine_ls_shift/su_max 0.000
_refine_ls_shift/su_mean 0.000
_refine_ls_structure_factor_coef Fsqd
_refine_ls_weighting_details
;
 w=1/[\s^2^(Fo^2^)+(0.0824P)^2^]
 where P=(Fo^2^+2Fc^2^)/3
;
_refine_ls_weighting_scheme calc
_refine_ls_wR_factor_gt 0.1653
_refine_ls_wR_factor_ref 0.1882
_reflns_Friedel_coverage 0.000
_reflns_number_gt 1756
_reflns_number_total 3341
_reflns_threshold_expression 'I > 2\s(I)'
_cod_data_source_file c4dt03657c2.cif
_cod_data_source_block a
_cod_depositor_comments 'Adding full bibliography for 7033733.cif.'
_cod_original_cell_volume 3886.5(5)
_cod_database_code 7033733
_shelxl_version_number 2013-2
_shelx_space_group_comment
;
The symmetry employed for this shelxl refinement is uniquely defined
by the following loop, which should always be used as a source of
symmetry information in preference to the above space-group names.
They are only intended as comments.
;
_shelx_estimated_absorpt_t_max 0.133
_shelx_estimated_absorpt_t_min 0.075
_olex2_refinement_description
;
1. Others
 Fixed Sof: H2A(0.33) H2B(0.33) H2C(0.33)
 Fixed U13: Br1(0) Br4(0) Cu2(0) C2(0) N1(0) Br6(0)
 Fixed U23: Br1(0) Br4(0) Cu2(0) C2(0) N1(0) Br6(0)
 Fixed Uiso: H2A(0.121) H2B(0.121) H2C(0.121) H1A(0.055) H1B(0.055)
 Fixed X: C2(0.33333) H2A(0.386399) H2B(0.288301) H2C(0.325301) N1(0.33333)
 H1A(0.462399) H1B(0.4236) Br6(0.33333)
 Fixed Y: C2(0.66667) H2A(0.7117) H2B(0.6747) H2C(0.613601) N1(0.66667)
 H1A(0.730599) H1B(0.632) Br6(0.66667)
 Fixed Z: Br1(0.75) Br4(0.75) Cu2(0.75) H2A(0.520901) H2B(0.520901)
 H2C(0.520901) H1A(0.668801) H1B(0.668801) Br6(0.25)
;

loop_
_space_group_symop_operation_xyz
'x, y, z'
'x-y, x, z+1/2'
'-y, x-y, z'
'-x, -y, z+1/2'
'-x+y, -x, z'
'y, -x+y, z+1/2'
'-x, -y, -z'
'-x+y, -x, -z-1/2'
'y, -x+y, -z'
'x, y, -z-1/2'
'x-y, x, -z'
'-y, x-y, -z-1/2'

loop_
_atom_site_label
_atom_site_type_symbol
_atom_site_fract_x
_atom_site_fract_y
_atom_site_fract_z
_atom_site_U_iso_or_equiv
_atom_site_adp_type
_atom_site_occupancy
_atom_site_site_symmetry_order
_atom_site_calc_flag
_atom_site_refinement_flags_posn
_atom_site_refinement_flags_adp
_atom_site_refinement_flags_occupancy
_atom_site_disorder_assembly
_atom_site_disorder_group
Br1 Br 0.29002(11) 0.22649(11) 0.7500 0.0623(5) Uani 1 2 d S T P . .
Br2 Br 0.18722(8) 0.23489(8) 0.48534(9) 0.0689(4) Uani 1 1 d . . . . .
Br3 Br 0.36640(7) 0.45631(7) 0.60244(9) 0.0640(4) Uani 1 1 d . . . . .
Br5 Br 0.15149(7) 0.44312(7) 0.48611(8) 0.0652(4) Uani 1 1 d . . . . .
Br4 Br 0.14358(10) 0.33327(13) 0.7500 0.0709(5) Uani 1 2 d S T P . .
Cu2 Cu 0.29528(13) 0.36387(14) 0.7500 0.0794(7) Uani 1 2 d S T P A .
Cu3 Cu 0.19526(14) 0.35386(12) 0.57054(14) 0.1023(7) Uani 1 1 d . . . A 1
C2 C 0.3333 0.6667 0.5447(14) 0.078(6) Uani 1 3 d S T P . .
H2A H 0.3864 0.7117 0.5209 0.121 Uiso 0.33 1 d . . . B -1
H2B H 0.2883 0.6747 0.5209 0.121 Uiso 0.33 1 d . . . C -1
H2C H 0.3253 0.6136 0.5209 0.121 Uiso 0.33 1 d . . . D -1
N1 N 0.3333 0.6667 0.6556(8) 0.040(3) Uani 1 3 d S T P . .
C1 C 0.4159(6) 0.6777(6) 0.6927(7) 0.046(2) Uani 1 1 d . . . . .
H1A H 0.4624 0.7306 0.6688 0.055 Uiso 1 1 d . . . . .
H1B H 0.4236 0.6320 0.6688 0.055 Uiso 1 1 d . . . . .
Br6 Br 0.3333 0.6667 0.2500 0.0962(13) Uani 1 6 d S T P . .
Cu1 Cu 0.31459(11) 0.27794(18) 0.57414(14) 0.1328(10) Uani 1 1 d . . . A 2

loop_
_atom_site_aniso_label
_atom_site_aniso_U_11
_atom_site_aniso_U_22
_atom_site_aniso_U_33
_atom_site_aniso_U_23
_atom_site_aniso_U_13
_atom_site_aniso_U_12
Br1 0.0956(13) 0.0712(10) 0.0436(8) 0.000 0.000 0.0594(10)
Br2 0.0728(8) 0.0743(8) 0.0762(8) -0.0297(6) -0.0284(6) 0.0492(7)
Br3 0.0605(7) 0.0487(6) 0.0831(8) 0.0038(6) 0.0080(6) 0.0275(6)
Br5 0.0715(8) 0.0502(6) 0.0705(8) -0.0144(5) -0.0320(6) 0.0279(6)
Br4 0.0593(10) 0.1324(16) 0.0470(9) 0.000 0.000 0.0674(11)
Cu2 0.0663(14) 0.0676(14) 0.1059(18) 0.000 0.000 0.0346(12)
Cu3 0.1631(19) 0.0993(13) 0.0852(12) 0.0062(10) 0.0198(12) 0.0961(13)
C2 0.097(10) 0.097(10) 0.041(10) 0.000 0.000 0.049(5)
N1 0.042(5) 0.042(5) 0.034(7) 0.000 0.000 0.021(2)
C1 0.043(5) 0.050(6) 0.060(5) -0.003(5) 0.003(4) 0.033(5)
Br6 0.0376(9) 0.0376(9) 0.213(4) 0.000 0.000 0.0188(5)
Cu1 0.0782(12) 0.263(3) 0.0808(13) 0.0429(15) 0.0160(10) 0.1032(16)

loop_
_atom_type_symbol
_atom_type_description
_atom_type_scat_dispersion_real
_atom_type_scat_dispersion_imag
_atom_type_scat_source
C C 0.0030 0.0020 'International Tables Vol C Tables 4.2.6.8 and 6.1.1.4'
H H 0.0000 0.0000 'International Tables Vol C Tables 4.2.6.8 and 6.1.1.4'
Br Br -0.2900 2.4600 'International Tables Vol C Tables 4.2.6.8 and 6.1.1.4'
Cu Cu 0.3200 1.2650 'International Tables Vol C Tables 4.2.6.8 and 6.1.1.4'
N N 0.0060 0.0030 'International Tables Vol C Tables 4.2.6.8 and 6.1.1.4'

loop_
_geom_angle_atom_site_label_1
_geom_angle_atom_site_label_2
_geom_angle_atom_site_label_3
_geom_angle
_geom_angle_site_symmetry_1
_geom_angle_site_symmetry_3
Cu2 Br1 Cu1 73.07(7) . 10_557
Cu2 Br1 Cu1 73.07(7) . .
Cu1 Br1 Cu1 141.98(15) 10_557 .
Cu2 Br3 Cu3 68.65(6) . .
Cu2 Br4 Cu3 71.60(6) . 10_557
Cu2 Br4 Cu3 71.60(6) . .
Cu3 Br4 Cu3 142.31(12) 10_557 .
Br1 Cu2 Br3 115.44(6) . 10_557
Br1 Cu2 Br3 115.44(6) . .
Br1 Cu2 Br4 107.07(10) . .
Br1 Cu2 Cu3 103.15(7) . 10_557
Br1 Cu2 Cu3 103.15(7) . .
Br1 Cu2 Cu1 54.05(6) . .
Br1 Cu2 Cu1 54.05(6) . 10_557
Br3 Cu2 Br3 104.65(10) . 10_557
Br3 Cu2 Br4 106.83(7) . .
Br3 Cu2 Br4 106.83(7) 10_557 .
Br3 Cu2 Cu3 141.12(9) . 10_557
Br3 Cu2 Cu3 141.12(9) 10_557 .
Br3 Cu2 Cu3 59.70(5) 10_557 10_557
Br3 Cu2 Cu3 59.70(5) . .
Br3 Cu2 Cu1 146.29(10) . 10_557
Br3 Cu2 Cu1 64.24(6) . .
Br3 Cu2 Cu1 146.29(10) 10_557 .
Br3 Cu2 Cu1 64.24(6) 10_557 10_557
Br4 Cu2 Cu3 54.36(5) . 10_557
Br4 Cu2 Cu3 54.36(5) . .
Br4 Cu2 Cu1 106.87(7) . 10_557
Br4 Cu2 Cu1 106.87(7) . .
Cu3 Cu2 Cu3 108.30(10) . 10_557
Cu1 Cu2 Cu1 106.27(11) 10_557 .
Br2 Cu3 Br3 102.97(7) . .
Br2 Cu3 Br5 119.65(9) . .
Br2 Cu3 Br4 117.94(9) . .
Br2 Cu3 Cu2 101.57(7) . .
Br3 Cu3 Cu2 51.65(6) . .
Br5 Cu3 Br3 105.02(8) . .
Br5 Cu3 Br4 108.63(8) . .
Br5 Cu3 Cu2 137.40(9) . .
Br4 Cu3 Br3 99.42(8) . .
Br4 Cu3 Cu2 54.04(6) . .
C2 N1 C1 109.3(5) . 3_665
C2 N1 C1 109.3(5) . 5_565
C2 N1 C1 109.3(5) . .
C1 N1 C1 109.6(5) 3_665 .
C1 N1 C1 109.6(5) 3_665 5_565
C1 N1 C1 109.6(5) 5_565 .
N1 C1 C1 109.3(5) . 10_557
Br1 Cu1 Cu2 52.89(6) . .
Br2 Cu1 Br1 112.90(9) . .
Br2 Cu1 Br5 128.12(10) . 9_556
Br2 Cu1 Cu2 102.76(8) . .
Br5 Cu1 Br1 110.12(9) 9_556 .
Br5 Cu1 Cu2 126.23(10) 9_556 .

loop_
_geom_bond_atom_site_label_1
_geom_bond_atom_site_label_2
_geom_bond_distance
_geom_bond_site_symmetry_2
Br1 Cu2 2.463(3) .
Br1 Cu1 2.500(2) 10_557
Br1 Cu1 2.500(2) .
Br2 Cu3 2.396(2) .
Br2 Cu1 2.372(2) .
Br3 Cu2 2.5063(18) .
Br3 Cu3 2.759(3) .
Br5 Cu3 2.427(2) .
Br5 Cu1 2.376(2) 11_556
Br4 Cu2 2.539(3) .
Br4 Cu3 2.5491(19) 10_557
Br4 Cu3 2.5491(19) .
Cu2 Br3 2.5063(18) 10_557
Cu2 Cu3 2.976(2) 10_557
Cu2 Cu3 2.976(2) .
Cu2 Cu1 2.955(3) 10_557
Cu2 Cu1 2.955(3) .
C2 N1 1.49(2) .
N1 C1 1.504(9) 3_665
N1 C1 1.504(9) 5_565
N1 C1 1.504(9) .
C1 C1 1.542(18) 10_557
Cu1 Br5 2.3763(19) 9_556

loop_
_platon_squeeze_void_nr
_platon_squeeze_void_average_x
_platon_squeeze_void_average_y
_platon_squeeze_void_average_z
_platon_squeeze_void_volume
_platon_squeeze_void_count_electrons
_platon_squeeze_void_content
1 0.000 0.000 -0.004 393 192 ' '
2 0.333 0.667 0.250 457 254 ' '
3 0.667 0.333 0.750 457 241 ' '
